data_7128354
loop_
_publ_author_name
'Liang, Qiuming'
'Hayashi, Kasumi'
'Zeng, Yimin'
'Jimenez-Santiago, Jose L'
'Song, Datong'

_publ_section_title
;
 Constructing fused N-heterocycles from unprotected mesoionic
 N-heterocyclic olefins and organic azides <i>via</i> diazo transfer.
;
_journal_issue 50
_journal_name_full 'Chemical communications (Cambridge, England)'
_journal_page_first 6137
_journal_page_last 6140
_journal_paper_doi 10.1039/d1cc02245h
_journal_volume 57
_journal_year 2021
_chemical_formula_sum 'C26 H25 F3 N6'
_chemical_formula_weight 478.52
_space_group_crystal_system monoclinic
_space_group_IT_number 15
_space_group_name_Hall '-C 2yc'
_space_group_name_H-M_alt 'C 1 2/c 1'
_atom_sites_solution_hydrogens geom
_audit_creation_method SHELXL-2016/6
_audit_update_record
;
2021-04-08 deposited with the CCDC.	2021-05-19 downloaded from the CCDC.
;
_cell_angle_alpha 90
_cell_angle_beta 105.17(2)
_cell_angle_gamma 90
_cell_formula_units_Z 8
_cell_length_a 32.987(16)
_cell_length_b 16.616(7)
_cell_length_c 11.427(5)
_cell_measurement_reflns_used 34918
_cell_measurement_temperature 149(2)
_cell_measurement_theta_max 27.643
_cell_measurement_theta_min 2.452
_cell_volume 6045(5)
_computing_structure_refinement 'SHELXL-2016/6 (Sheldrick, 2016)'
_computing_structure_solution 'SHELXT 2018/2 (Sheldrick, 2018)'
_diffrn_ambient_temperature 149(2)
_diffrn_measured_fraction_theta_full 0.997
_diffrn_measured_fraction_theta_max 0.994
_diffrn_measurement_device_type 'Bruker Kappa Photon II'
_diffrn_measurement_method 'omega and phi scans'
_diffrn_radiation_type MoK\a
_diffrn_radiation_wavelength 0.71073
_diffrn_reflns_av_R_equivalents 0.1204
_diffrn_reflns_av_unetI/netI 0.1344
_diffrn_reflns_Laue_measured_fraction_full 0.997
_diffrn_reflns_Laue_measured_fraction_max 0.994
_diffrn_reflns_limit_h_max 42
_diffrn_reflns_limit_h_min -42
_diffrn_reflns_limit_k_max 21
_diffrn_reflns_limit_k_min -21
_diffrn_reflns_limit_l_max 13
_diffrn_reflns_limit_l_min -14
_diffrn_reflns_number 34918
_diffrn_reflns_point_group_measured_fraction_full 0.997
_diffrn_reflns_point_group_measured_fraction_max 0.994
_diffrn_reflns_theta_full 25.242
_diffrn_reflns_theta_max 27.643
_diffrn_reflns_theta_min 2.452
_exptl_absorpt_coefficient_mu 0.078
_exptl_absorpt_correction_T_max 0.7456
_exptl_absorpt_correction_T_min 0.5493
_exptl_absorpt_correction_type multi-scan
_exptl_absorpt_process_details
;
 SADABS 2016/2: Krause, L., Herbst-Irmer, R., Sheldrick G.M. & Stalke D.,
 J. Appl. Cryst. 48 (2015) 3-10
;
_exptl_crystal_colour colorless
_exptl_crystal_density_diffrn 1.052
_exptl_crystal_description plate
_exptl_crystal_F_000 2000
_exptl_crystal_size_max 0.400
_exptl_crystal_size_mid 0.200
_exptl_crystal_size_min 0.050
_refine_diff_density_max 0.500
_refine_diff_density_min -0.361
_refine_diff_density_rms 0.092
_refine_ls_extinction_coef 0.0020(6)
_refine_ls_extinction_expression Fc^*^=kFc[1+0.001xFc^2^\l^3^/sin(2\q)]^-1/4^
_refine_ls_extinction_method 'SHELXL-2016/6 (Sheldrick 2016)'
_refine_ls_goodness_of_fit_ref 1.045
_refine_ls_hydrogen_treatment constr
_refine_ls_matrix_type full
_refine_ls_number_parameters 325
_refine_ls_number_reflns 7002
_refine_ls_number_restraints 1
_refine_ls_restrained_S_all 1.045
_refine_ls_R_factor_all 0.1845
_refine_ls_R_factor_gt 0.0967
_refine_ls_shift/su_max 0.000
_refine_ls_shift/su_mean 0.000
_refine_ls_structure_factor_coef Fsqd
_refine_ls_weighting_details 'w=1/[\s^2^(Fo^2^)+(0.1536P)^2^+3.5430P] where P=(Fo^2^+2Fc^2^)/3'
_refine_ls_weighting_scheme calc
_refine_ls_wR_factor_gt 0.2684
_refine_ls_wR_factor_ref 0.3110
_reflns_Friedel_coverage 0.000
_reflns_number_gt 3214
_reflns_number_total 7002
_reflns_threshold_expression 'I > 2\s(I)'
_cod_data_source_file d1cc02245h2.cif
_cod_data_source_block wl481_sq
_cod_depositor_comments 'Adding full bibliography for 7128333--7128355.cif.'
_cod_original_sg_symbol_H-M 'C 2/c'
_cod_database_code 7128354
_shelx_shelxl_version_number 2016/6
_shelx_space_group_comment
;
The symmetry employed for this shelxl refinement is uniquely defined
by the following loop, which should always be used as a source of
symmetry information in preference to the above space-group names.
They are only intended as comments.
;
_shelx_estimated_absorpt_t_min 0.970
_shelx_estimated_absorpt_t_max 0.996

loop_
_space_group_symop_operation_xyz
'x, y, z'
'-x, y, -z+1/2'
'x+1/2, y+1/2, z'
'-x+1/2, y+1/2, -z+1/2'
'-x, -y, -z'
'x, -y, z-1/2'
'-x+1/2, -y+1/2, -z'
'x+1/2, -y+1/2, z-1/2'

loop_
_atom_site_label
_atom_site_type_symbol
_atom_site_fract_x
_atom_site_fract_y
_atom_site_fract_z
_atom_site_U_iso_or_equiv
_atom_site_adp_type
_atom_site_occupancy
_atom_site_site_symmetry_order
_atom_site_calc_flag
_atom_site_refinement_flags_posn
_atom_site_refinement_flags_adp
_atom_site_refinement_flags_occupancy
_atom_site_disorder_assembly
_atom_site_disorder_group
F1 F 0.390(3) 0.324(3) -0.006(4) 0.096(5) Uani 0.1(3) 1 d D . P A 1
F1A F 0.3968(19) 0.3177(17) -0.0052(7) 0.096(5) Uani 0.9(3) 1 d D . P A 2
N1 N 0.36385(10) 0.31909(18) 0.7030(3) 0.0308(7) Uani 1 1 d . . . . .
C1 C 0.27167(13) 0.4339(2) 0.8056(4) 0.0402(10) Uani 1 1 d . . . . .
H1 H 0.290320 0.477466 0.805337 0.048 Uiso 1 1 calc R U . . .
F2 F 0.41421(12) 0.44052(18) 0.0268(3) 0.0881(11) Uani 1 1 d . . . . .
N2 N 0.38473(10) 0.25004(19) 0.7190(3) 0.0348(8) Uani 1 1 d . . . . .
C2 C 0.25144(15) 0.4293(3) 0.8964(4) 0.0519(12) Uani 1 1 d . . . . .
H2 H 0.256051 0.469307 0.957953 0.062 Uiso 1 1 calc R U . . .
F3 F 0.45278(16) 0.3466(3) 0.1263(3) 0.1292(17) Uani 1 1 d . . . . .
N3 N 0.35452(9) 0.19642(18) 0.6732(2) 0.0304(7) Uani 1 1 d . . . . .
C3 C 0.22472(16) 0.3669(3) 0.8974(5) 0.0625(15) Uani 1 1 d . . . . .
H3 H 0.210909 0.362754 0.960404 0.075 Uiso 1 1 calc R U . . .
N4 N 0.26423(11) 0.36928(18) 0.4974(3) 0.0390(8) Uani 1 1 d . . . . .
C4 C 0.21771(19) 0.3092(3) 0.8055(6) 0.0808(19) Uani 1 1 d . . . . .
H4 H 0.199011 0.265773 0.805900 0.097 Uiso 1 1 calc R U . . .
C5 C 0.23753(15) 0.3150(2) 0.7158(5) 0.0545(13) Uani 1 1 d . . . . .
H5 H 0.232083 0.275966 0.652859 0.065 Uiso 1 1 calc R U . . .
N5 N 0.28426(12) 0.37376(17) 0.4131(3) 0.0383(8) Uani 1 1 d . . . . .
C6 C 0.26555(12) 0.3767(2) 0.7145(4) 0.0346(9) Uani 1 1 d . . . . .
N6 N 0.32498(11) 0.38397(18) 0.4486(3) 0.0364(8) Uani 1 1 d . . . . .
C7 C 0.29132(12) 0.3781(2) 0.6224(3) 0.0342(9) Uani 1 1 d . . . . .
H7 H 0.306749 0.430413 0.629090 0.041 Uiso 1 1 calc R U . . .
C8 C 0.32251(12) 0.3106(2) 0.6494(3) 0.0283(8) Uani 1 1 d . . . . .
C9 C 0.31667(12) 0.2304(2) 0.6306(3) 0.0321(9) Uani 1 1 d . . . . .
H9 H 0.290973 0.203660 0.594502 0.039 Uiso 1 1 calc R U . . .
C10 C 0.36533(12) 0.1126(2) 0.6713(3) 0.0334(9) Uani 1 1 d . . . . .
C11 C 0.34915(13) 0.0600(2) 0.7436(3) 0.0383(10) Uani 1 1 d . . . . .
C12 C 0.35906(15) -0.0210(3) 0.7379(4) 0.0501(12) Uani 1 1 d . . . . .
H12 H 0.348760 -0.058249 0.786253 0.060 Uiso 1 1 calc R U . . .
C13 C 0.38314(14) -0.0493(3) 0.6652(4) 0.0488(11) Uani 1 1 d . . . . .
C14 C 0.39704(14) 0.0056(3) 0.5927(4) 0.0492(11) Uani 1 1 d . . . . .
H14 H 0.413096 -0.013401 0.540458 0.059 Uiso 1 1 calc R U . . .
C15 C 0.38834(13) 0.0872(2) 0.5939(4) 0.0407(10) Uani 1 1 d . . . . .
C16 C 0.32169(15) 0.0879(3) 0.8214(4) 0.0499(12) Uani 1 1 d . . . . .
H16A H 0.294349 0.104528 0.769760 0.075 Uiso 1 1 calc R U . . .
H16B H 0.335029 0.133495 0.871141 0.075 Uiso 1 1 calc R U . . .
H16C H 0.317749 0.043743 0.874326 0.075 Uiso 1 1 calc R U . . .
C17 C 0.39256(18) -0.1390(3) 0.6593(5) 0.0739(16) Uani 1 1 d . . . . .
H17A H 0.402797 -0.149771 0.587682 0.111 Uiso 1 1 calc R U . . .
H17B H 0.366866 -0.170032 0.653943 0.111 Uiso 1 1 calc R U . . .
H17C H 0.414050 -0.154797 0.732474 0.111 Uiso 1 1 calc R U . . .
C18 C 0.40378(16) 0.1470(3) 0.5154(4) 0.0556(13) Uani 1 1 d . . . . .
H18A H 0.416986 0.118120 0.460323 0.083 Uiso 1 1 calc R U . . .
H18B H 0.424344 0.183220 0.567033 0.083 Uiso 1 1 calc R U . . .
H18C H 0.379986 0.178532 0.468017 0.083 Uiso 1 1 calc R U . . .
C19 C 0.38750(14) 0.3945(2) 0.7309(4) 0.0461(11) Uani 1 1 d . . . . .
H19A H 0.383737 0.426370 0.656614 0.069 Uiso 1 1 calc R U . . .
H19B H 0.417378 0.382478 0.764207 0.069 Uiso 1 1 calc R U . . .
H19C H 0.377168 0.425171 0.790486 0.069 Uiso 1 1 calc R U . . .
C20 C 0.34406(15) 0.3834(2) 0.3536(3) 0.0425(11) Uani 1 1 d . . . . .
C21 C 0.32336(16) 0.3865(2) 0.2279(4) 0.0481(12) Uani 1 1 d . . . . .
H21 H 0.293669 0.392021 0.203213 0.058 Uiso 1 1 calc R U . . .
C22 C 0.34512(19) 0.3819(3) 0.1423(4) 0.0570(14) Uani 1 1 d . . . . .
H22 H 0.330507 0.383052 0.058768 0.068 Uiso 1 1 calc R U . . .
C23 C 0.38899(19) 0.3755(3) 0.1764(4) 0.0568(13) Uani 1 1 d . . . . .
C24 C 0.41015(19) 0.3747(3) 0.2977(4) 0.0624(14) Uani 1 1 d . . . . .
H24 H 0.439945 0.371912 0.321778 0.075 Uiso 1 1 calc R U . . .
C25 C 0.38746(15) 0.3781(3) 0.3840(4) 0.0482(11) Uani 1 1 d . . . . .
H25 H 0.402290 0.376819 0.467294 0.058 Uiso 1 1 calc R U . . .
C26 C 0.4124(2) 0.3697(3) 0.0816(5) 0.0740(17) Uani 1 1 d D . . . .

loop_
_atom_site_aniso_label
_atom_site_aniso_U_11
_atom_site_aniso_U_22
_atom_site_aniso_U_33
_atom_site_aniso_U_23
_atom_site_aniso_U_13
_atom_site_aniso_U_12
F1 0.192(12) 0.056(3) 0.0611(19) -0.0168(17) 0.072(3) -0.017(6)
F1A 0.192(12) 0.056(3) 0.0611(19) -0.0168(17) 0.072(3) -0.017(6)
N1 0.0327(18) 0.0338(17) 0.0264(15) -0.0032(13) 0.0087(13) -0.0061(14)
C1 0.046(3) 0.031(2) 0.045(2) -0.0052(18) 0.015(2) -0.0087(18)
F2 0.154(3) 0.065(2) 0.0597(18) -0.0024(15) 0.054(2) -0.022(2)
N2 0.0386(19) 0.0375(19) 0.0262(16) -0.0054(14) 0.0050(14) -0.0022(16)
C2 0.063(3) 0.038(2) 0.058(3) -0.016(2) 0.021(2) -0.003(2)
F3 0.139(4) 0.190(5) 0.076(2) 0.018(3) 0.059(3) 0.064(3)
N3 0.0311(18) 0.0341(17) 0.0243(15) -0.0015(13) 0.0046(13) 0.0067(14)
C3 0.074(4) 0.040(3) 0.095(4) -0.014(3) 0.062(3) -0.012(2)
N4 0.045(2) 0.0244(17) 0.0414(19) 0.0035(14) 0.0010(16) -0.0016(14)
C4 0.098(4) 0.039(3) 0.137(5) -0.036(3) 0.086(4) -0.031(3)
C5 0.065(3) 0.030(2) 0.079(3) -0.022(2) 0.038(3) -0.012(2)
N5 0.053(2) 0.0231(16) 0.0326(17) 0.0049(13) 0.0008(16) 0.0023(15)
C6 0.034(2) 0.0241(19) 0.048(2) -0.0052(17) 0.0154(18) -0.0019(16)
N6 0.052(2) 0.0294(17) 0.0260(16) 0.0038(13) 0.0062(15) -0.0055(15)
C7 0.041(2) 0.0217(19) 0.036(2) -0.0034(15) 0.0036(17) -0.0007(16)
C8 0.036(2) 0.0270(19) 0.0217(17) -0.0019(14) 0.0074(15) -0.0037(16)
C9 0.038(2) 0.029(2) 0.0299(19) -0.0033(15) 0.0084(16) 0.0039(17)
C10 0.032(2) 0.034(2) 0.0311(19) -0.0051(16) 0.0023(17) 0.0072(17)
C11 0.045(2) 0.035(2) 0.031(2) 0.0013(17) 0.0040(18) 0.0133(18)
C12 0.065(3) 0.037(2) 0.045(2) 0.0076(19) 0.008(2) 0.010(2)
C13 0.048(3) 0.044(3) 0.052(3) -0.006(2) 0.010(2) 0.013(2)
C14 0.045(3) 0.055(3) 0.048(3) -0.014(2) 0.012(2) 0.012(2)
C15 0.038(2) 0.046(2) 0.037(2) -0.0069(19) 0.0079(18) 0.006(2)
C16 0.073(3) 0.044(3) 0.039(2) 0.0108(19) 0.026(2) 0.012(2)
C17 0.079(4) 0.043(3) 0.095(4) -0.008(3) 0.015(3) 0.022(3)
C18 0.068(3) 0.052(3) 0.059(3) -0.016(2) 0.039(3) -0.011(2)
C19 0.056(3) 0.041(2) 0.039(2) -0.0091(19) 0.011(2) -0.020(2)
C20 0.074(3) 0.024(2) 0.029(2) 0.0010(16) 0.012(2) -0.001(2)
C21 0.071(3) 0.035(2) 0.032(2) 0.0014(18) 0.004(2) 0.008(2)
C22 0.105(5) 0.037(2) 0.029(2) 0.0046(18) 0.017(3) 0.000(3)
C23 0.098(4) 0.036(2) 0.039(3) 0.003(2) 0.023(3) -0.001(3)
C24 0.094(4) 0.054(3) 0.043(3) 0.001(2) 0.024(3) -0.004(3)
C25 0.057(3) 0.053(3) 0.036(2) -0.001(2) 0.016(2) -0.011(2)
C26 0.130(6) 0.062(3) 0.041(3) 0.003(3) 0.041(3) -0.005(4)

loop_
_atom_type_symbol
_atom_type_description
_atom_type_scat_dispersion_real
_atom_type_scat_dispersion_imag
_atom_type_scat_source
C C 0.0033 0.0016 'International Tables Vol C Tables 4.2.6.8 and 6.1.1.4'
H H 0.0000 0.0000 'International Tables Vol C Tables 4.2.6.8 and 6.1.1.4'
N N 0.0061 0.0033 'International Tables Vol C Tables 4.2.6.8 and 6.1.1.4'
F F 0.0171 0.0103 'International Tables Vol C Tables 4.2.6.8 and 6.1.1.4'

loop_
_geom_angle_atom_site_label_1
_geom_angle_atom_site_label_2
_geom_angle_atom_site_label_3
_geom_angle
_geom_angle_site_symmetry_1
_geom_angle_site_symmetry_3
_geom_angle_publ_flag
N2 N1 C8 113.5(3) . . ?
N2 N1 C19 118.8(3) . . ?
C8 N1 C19 127.2(3) . . ?
C2 C1 C6 121.7(4) . . ?
C2 C1 H1 119.2 . . ?
C6 C1 H1 119.2 . . ?
N1 N2 N3 102.4(3) . . ?
C3 C2 C1 119.4(4) . . ?
C3 C2 H2 120.3 . . ?
C1 C2 H2 120.3 . . ?
N2 N3 C9 112.9(3) . . ?
N2 N3 C10 119.2(3) . . ?
C9 N3 C10 127.8(3) . . ?
C2 C3 C4 119.8(4) . . ?
C2 C3 H3 120.1 . . ?
C4 C3 H3 120.1 . . ?
N5 N4 C7 114.3(3) . . ?
C5 C4 C3 120.1(4) . . ?
C5 C4 H4 119.9 . . ?
C3 C4 H4 119.9 . . ?
C4 C5 C6 121.1(4) . . ?
C4 C5 H5 119.5 . . ?
C6 C5 H5 119.5 . . ?
N4 N5 N6 117.1(3) . . ?
C5 C6 C1 117.9(4) . . ?
C5 C6 C7 121.1(3) . . ?
C1 C6 C7 120.9(3) . . ?
N5 N6 C20 113.2(3) . . ?
N4 C7 C8 109.5(3) . . ?
N4 C7 C6 111.2(3) . . ?
C8 C7 C6 109.0(3) . . ?
N4 C7 H7 109.1 . . ?
C8 C7 H7 109.1 . . ?
C6 C7 H7 109.1 . . ?
N1 C8 C9 105.0(3) . . ?
N1 C8 C7 125.0(3) . . ?
C9 C8 C7 129.9(3) . . ?
N3 C9 C8 106.0(3) . . ?
N3 C9 H9 127.0 . . ?
C8 C9 H9 127.0 . . ?
C15 C10 C11 123.2(4) . . ?
C15 C10 N3 119.2(3) . . ?
C11 C10 N3 117.4(3) . . ?
C12 C11 C10 116.5(4) . . ?
C12 C11 C16 120.8(4) . . ?
C10 C11 C16 122.7(3) . . ?
C13 C12 C11 122.7(4) . . ?
C13 C12 H12 118.7 . . ?
C11 C12 H12 118.7 . . ?
C12 C13 C14 118.0(4) . . ?
C12 C13 C17 121.2(5) . . ?
C14 C13 C17 120.8(4) . . ?
C15 C14 C13 122.4(4) . . ?
C15 C14 H14 118.8 . . ?
C13 C14 H14 118.8 . . ?
C10 C15 C14 117.2(4) . . ?
C10 C15 C18 120.5(4) . . ?
C14 C15 C18 122.3(4) . . ?
C11 C16 H16A 109.5 . . ?
C11 C16 H16B 109.5 . . ?
H16A C16 H16B 109.5 . . ?
C11 C16 H16C 109.5 . . ?
H16A C16 H16C 109.5 . . ?
H16B C16 H16C 109.5 . . ?
C13 C17 H17A 109.5 . . ?
C13 C17 H17B 109.5 . . ?
H17A C17 H17B 109.5 . . ?
C13 C17 H17C 109.5 . . ?
H17A C17 H17C 109.5 . . ?
H17B C17 H17C 109.5 . . ?
C15 C18 H18A 109.5 . . ?
C15 C18 H18B 109.5 . . ?
H18A C18 H18B 109.5 . . ?
C15 C18 H18C 109.5 . . ?
H18A C18 H18C 109.5 . . ?
H18B C18 H18C 109.5 . . ?
N1 C19 H19A 109.5 . . ?
N1 C19 H19B 109.5 . . ?
H19A C19 H19B 109.5 . . ?
N1 C19 H19C 109.5 . . ?
H19A C19 H19C 109.5 . . ?
H19B C19 H19C 109.5 . . ?
C25 C20 N6 117.0(3) . . ?
C25 C20 C21 116.6(4) . . ?
N6 C20 C21 126.4(4) . . ?
C22 C21 C20 121.4(5) . . ?
C22 C21 H21 119.3 . . ?
C20 C21 H21 119.3 . . ?
C21 C22 C23 120.4(4) . . ?
C21 C22 H22 119.8 . . ?
C23 C22 H22 119.8 . . ?
C24 C23 C22 119.7(5) . . ?
C24 C23 C26 120.5(6) . . ?
C22 C23 C26 119.8(5) . . ?
C23 C24 C25 119.3(5) . . ?
C23 C24 H24 120.4 . . ?
C25 C24 H24 120.4 . . ?
C20 C25 C24 122.7(4) . . ?
C20 C25 H25 118.7 . . ?
C24 C25 H25 118.7 . . ?
F1A C26 F2 106.3(8) . . ?
F1 C26 F2 104(3) . . ?
F1A C26 F3 104(3) . . ?
F1 C26 F3 115(4) . . ?
F2 C26 F3 105.4(5) . . ?
F1A C26 C23 115(2) . . ?
F1 C26 C23 107(4) . . ?
F2 C26 C23 112.3(5) . . ?
F3 C26 C23 113.0(5) . . ?

loop_
_geom_bond_atom_site_label_1
_geom_bond_atom_site_label_2
_geom_bond_distance
_geom_bond_site_symmetry_2
_geom_bond_publ_flag
F1 C26 1.315(8) . ?
F1A C26 1.315(8) . ?
N1 N2 1.326(4) . ?
N1 C8 1.348(5) . ?
N1 C19 1.467(5) . ?
C1 C2 1.375(6) . ?
C1 C6 1.385(5) . ?
C1 H1 0.9500 . ?
F2 C26 1.342(6) . ?
N2 N3 1.337(4) . ?
C2 C3 1.363(6) . ?
C2 H2 0.9500 . ?
F3 C26 1.352(7) . ?
N3 C9 1.340(4) . ?
N3 C10 1.439(5) . ?
C3 C4 1.396(7) . ?
C3 H3 0.9500 . ?
N4 N5 1.305(5) . ?
N4 C7 1.480(5) . ?
C4 C5 1.356(7) . ?
C4 H4 0.9500 . ?
C5 C6 1.384(5) . ?
C5 H5 0.9500 . ?
N5 N6 1.309(5) . ?
C6 C7 1.517(5) . ?
N6 C20 1.390(5) . ?
C7 C8 1.498(5) . ?
C7 H7 1.0000 . ?
C8 C9 1.356(5) . ?
C9 H9 0.9500 . ?
C10 C15 1.374(5) . ?
C10 C11 1.400(6) . ?
C11 C12 1.390(6) . ?
C11 C16 1.499(6) . ?
C12 C13 1.374(6) . ?
C12 H12 0.9500 . ?
C13 C14 1.388(6) . ?
C13 C17 1.528(6) . ?
C14 C15 1.386(6) . ?
C14 H14 0.9500 . ?
C15 C18 1.514(6) . ?
C16 H16A 0.9800 . ?
C16 H16B 0.9800 . ?
C16 H16C 0.9800 . ?
C17 H17A 0.9800 . ?
C17 H17B 0.9800 . ?
C17 H17C 0.9800 . ?
C18 H18A 0.9800 . ?
C18 H18B 0.9800 . ?
C18 H18C 0.9800 . ?
C19 H19A 0.9800 . ?
C19 H19B 0.9800 . ?
C19 H19C 0.9800 . ?
C20 C25 1.385(6) . ?
C20 C21 1.421(6) . ?
C21 C22 1.359(7) . ?
C21 H21 0.9500 . ?
C22 C23 1.401(7) . ?
C22 H22 0.9500 . ?
C23 C24 1.378(7) . ?
C23 C26 1.489(7) . ?
C24 C25 1.387(6) . ?
C24 H24 0.9500 . ?
C25 H25 0.9500 . ?

loop_
_geom_torsion_atom_site_label_1
_geom_torsion_atom_site_label_2
_geom_torsion_atom_site_label_3
_geom_torsion_atom_site_label_4
_geom_torsion
_geom_torsion_site_symmetry_1
_geom_torsion_site_symmetry_2
_geom_torsion_site_symmetry_3
_geom_torsion_site_symmetry_4
_geom_torsion_publ_flag
C8 N1 N2 N3 -0.3(4) . . . . ?
C19 N1 N2 N3 -173.6(3) . . . . ?
C6 C1 C2 C3 0.1(7) . . . . ?
N1 N2 N3 C9 0.1(4) . . . . ?
N1 N2 N3 C10 178.4(3) . . . . ?
C1 C2 C3 C4 -0.9(8) . . . . ?
C2 C3 C4 C5 0.2(9) . . . . ?
C3 C4 C5 C6 1.3(9) . . . . ?
C7 N4 N5 N6 1.0(4) . . . . ?
C4 C5 C6 C1 -2.1(7) . . . . ?
C4 C5 C6 C7 173.1(5) . . . . ?
C2 C1 C6 C5 1.4(6) . . . . ?
C2 C1 C6 C7 -173.9(4) . . . . ?
N4 N5 N6 C20 176.5(3) . . . . ?
N5 N4 C7 C8 -62.6(4) . . . . ?
N5 N4 C7 C6 177.0(3) . . . . ?
C5 C6 C7 N4 52.5(5) . . . . ?
C1 C6 C7 N4 -132.4(4) . . . . ?
C5 C6 C7 C8 -68.2(5) . . . . ?
C1 C6 C7 C8 106.8(4) . . . . ?
N2 N1 C8 C9 0.3(4) . . . . ?
C19 N1 C8 C9 173.0(3) . . . . ?
N2 N1 C8 C7 178.8(3) . . . . ?
C19 N1 C8 C7 -8.6(5) . . . . ?
N4 C7 C8 N1 134.5(3) . . . . ?
C6 C7 C8 N1 -103.7(4) . . . . ?
N4 C7 C8 C9 -47.5(5) . . . . ?
C6 C7 C8 C9 74.3(5) . . . . ?
N2 N3 C9 C8 0.1(4) . . . . ?
C10 N3 C9 C8 -178.0(3) . . . . ?
N1 C8 C9 N3 -0.3(4) . . . . ?
C7 C8 C9 N3 -178.6(3) . . . . ?
N2 N3 C10 C15 -69.9(4) . . . . ?
C9 N3 C10 C15 108.2(4) . . . . ?
N2 N3 C10 C11 114.4(4) . . . . ?
C9 N3 C10 C11 -67.5(5) . . . . ?
C15 C10 C11 C12 2.8(6) . . . . ?
N3 C10 C11 C12 178.3(3) . . . . ?
C15 C10 C11 C16 -175.8(4) . . . . ?
N3 C10 C11 C16 -0.3(5) . . . . ?
C10 C11 C12 C13 -0.5(6) . . . . ?
C16 C11 C12 C13 178.2(4) . . . . ?
C11 C12 C13 C14 -1.6(7) . . . . ?
C11 C12 C13 C17 -178.6(4) . . . . ?
C12 C13 C14 C15 1.6(7) . . . . ?
C17 C13 C14 C15 178.6(4) . . . . ?
C11 C10 C15 C14 -2.8(6) . . . . ?
N3 C10 C15 C14 -178.3(3) . . . . ?
C11 C10 C15 C18 178.1(4) . . . . ?
N3 C10 C15 C18 2.6(5) . . . . ?
C13 C14 C15 C10 0.5(6) . . . . ?
C13 C14 C15 C18 179.6(4) . . . . ?
N5 N6 C20 C25 -167.9(3) . . . . ?
N5 N6 C20 C21 11.2(5) . . . . ?
C25 C20 C21 C22 2.1(6) . . . . ?
N6 C20 C21 C22 -177.0(4) . . . . ?
C20 C21 C22 C23 -1.3(6) . . . . ?
C21 C22 C23 C24 -0.7(7) . . . . ?
C21 C22 C23 C26 179.5(4) . . . . ?
C22 C23 C24 C25 1.8(7) . . . . ?
C26 C23 C24 C25 -178.4(4) . . . . ?
N6 C20 C25 C24 178.1(4) . . . . ?
C21 C20 C25 C24 -1.0(6) . . . . ?
C23 C24 C25 C20 -0.9(7) . . . . ?
C24 C23 C26 F1A 133(2) . . . . ?
C22 C23 C26 F1A -47(2) . . . . ?
C24 C23 C26 F1 141(3) . . . . ?
C22 C23 C26 F1 -39(3) . . . . ?
C24 C23 C26 F2 -105.4(6) . . . . ?
C22 C23 C26 F2 74.4(6) . . . . ?
C24 C23 C26 F3 13.7(7) . . . . ?
C22 C23 C26 F3 -166.5(5) . . . . ?
